data_2223815
loop_
_publ_author_name
'Salim, Muhammad'
'Mahmood, Zaid'
'Tahir, M. Nawaz'
'Ahmad, Saeed'
'Saeed, Azhar'

_publ_section_title
;
 2-(2-Methylanilino)-<i>N</i>'-(propan-2-ylidene)acetohydrazide
;
_journal_coeditor_code HB5183
_journal_issue 11
_journal_name_full 'Acta Crystallographica Section E'
_journal_page_first o2918
_journal_paper_doi 10.1107/S1600536809044353
_journal_volume 65
_journal_year 2009
_chemical_formula_iupac 'C12 H17 N3 O'
_chemical_formula_moiety 'C12 H17 N3 O'
_chemical_formula_sum 'C12 H17 N3 O'
_chemical_formula_weight 219.29
_chemical_name_systematic
;
-(2-Methylanilino)-<i>N</i>'-(propan-2-ylidene)acetohydrazide
;
_space_group_IT_number 14
_symmetry_cell_setting monoclinic
_symmetry_space_group_name_Hall '-P 2yn'
_symmetry_space_group_name_H-M 'P 1 21/n 1'
_atom_sites_solution_hydrogens geom
_atom_sites_solution_primary direct
_atom_sites_solution_secondary difmap
_audit_creation_method SHELXL-97
_cell_angle_alpha 90
_cell_angle_beta 103.433(3)
_cell_angle_gamma 90
_cell_formula_units_Z 4
_cell_length_a 13.2194(9)
_cell_length_b 4.3865(3)
_cell_length_c 21.7413(13)
_cell_measurement_reflns_used 2998
_cell_measurement_temperature 296(2)
_cell_measurement_theta_max 28.17
_cell_measurement_theta_min 2.96
_cell_volume 1226.22(14)
_computing_cell_refinement 'SAINT (Bruker, 2007)'
_computing_data_collection 'APEX2 (Bruker, 2007)'
_computing_data_reduction 'SAINT (Bruker, 2007)'
_computing_molecular_graphics 'ORTEP-3 (Farrugia, 1997) and PLATON (Spek, 2009)'
_computing_publication_material
;
WinGX (Farrugia, 1999) and PLATON (Spek, 2009)
;
_computing_structure_refinement 'SHELXL97 (Sheldrick, 2008)'
_computing_structure_solution 'SHELXS97 (Sheldrick, 2008)'
_diffrn_ambient_temperature 296(2)
_diffrn_detector_area_resol_mean 7.40
_diffrn_measured_fraction_theta_full 0.998
_diffrn_measured_fraction_theta_max 0.998
_diffrn_measurement_device_type 'Bruker Kappa APEXII CCD'
_diffrn_measurement_method \w
_diffrn_radiation_monochromator graphite
_diffrn_radiation_source 'fine-focus sealed tube'
_diffrn_radiation_type MoK\a
_diffrn_radiation_wavelength 0.71073
_diffrn_reflns_av_R_equivalents 0.0403
_diffrn_reflns_av_sigmaI/netI 0.0355
_diffrn_reflns_limit_h_max 17
_diffrn_reflns_limit_h_min -17
_diffrn_reflns_limit_k_max 5
_diffrn_reflns_limit_k_min -5
_diffrn_reflns_limit_l_max 28
_diffrn_reflns_limit_l_min -28
_diffrn_reflns_number 13485
_diffrn_reflns_theta_full 28.17
_diffrn_reflns_theta_max 28.17
_diffrn_reflns_theta_min 2.96
_diffrn_standards_number 0
_exptl_absorpt_coefficient_mu 0.078
_exptl_absorpt_correction_T_max 0.984
_exptl_absorpt_correction_T_min 0.979
_exptl_absorpt_correction_type multi-scan
_exptl_absorpt_process_details '(SADABS; Bruker, 2005)'
_exptl_crystal_colour Colourless
_exptl_crystal_density_diffrn 1.188
_exptl_crystal_density_method 'not measured'
_exptl_crystal_description Prism
_exptl_crystal_F_000 472
_exptl_crystal_size_max 0.28
_exptl_crystal_size_mid 0.25
_exptl_crystal_size_min 0.22
_refine_diff_density_max 0.175
_refine_diff_density_min -0.159
_refine_ls_goodness_of_fit_ref 0.997
_refine_ls_hydrogen_treatment mixed
_refine_ls_matrix_type full
_refine_ls_number_parameters 148
_refine_ls_number_reflns 2998
_refine_ls_number_restraints 0
_refine_ls_restrained_S_all 0.997
_refine_ls_R_factor_all 0.1013
_refine_ls_R_factor_gt 0.0481
_refine_ls_shift/su_max 0.000
_refine_ls_shift/su_mean 0.000
_refine_ls_structure_factor_coef Fsqd
_refine_ls_weighting_details 'calc w=1/[\s^2^(Fo^2^)+(0.0670P)^2^+0.3661P] where P=(Fo^2^+2Fc^2^)/3'
_refine_ls_weighting_scheme calc
_refine_ls_wR_factor_gt 0.1205
_refine_ls_wR_factor_ref 0.1660
_reflns_number_gt 1608
_reflns_number_total 2998
_reflns_threshold_expression I>2\s(I)
_cod_data_source_file hb5183.cif
_cod_data_source_block I
_cod_original_sg_symbol_H-M 'P 21/n'
_cod_database_code 2223815
_cod_database_fobs_code 2223815

loop_
_symmetry_equiv_pos_site_id
_symmetry_equiv_pos_as_xyz
1 x,y,z
2 1/2-x,1/2+y,1/2-z
3 -x,-y,-z
4 1/2+x,1/2-y,1/2+z

loop_
_atom_site_aniso_label
_atom_site_aniso_U_11
_atom_site_aniso_U_22
_atom_site_aniso_U_33
_atom_site_aniso_U_12
_atom_site_aniso_U_13
_atom_site_aniso_U_23
O1 0.0743(10) 0.1126(13) 0.0574(9) -0.0338(9) 0.0366(7) -0.0246(8)
N1 0.0746(12) 0.1060(16) 0.0500(10) -0.0339(11) 0.0325(9) -0.0234(10)
N2 0.0590(10) 0.0746(12) 0.0433(9) -0.0111(8) 0.0229(7) -0.0086(8)
N3 0.0568(9) 0.0646(10) 0.0474(9) -0.0067(8) 0.0196(7) -0.0032(8)
C1 0.0570(11) 0.0650(12) 0.0420(10) 0.0042(9) 0.0173(8) -0.0040(9)
C2 0.0613(12) 0.0670(13) 0.0512(11) 0.0067(10) 0.0141(9) -0.0076(10)
C3 0.0838(16) 0.0852(17) 0.0534(12) 0.0070(13) 0.0099(11) -0.0179(12)
C4 0.0926(17) 0.0973(18) 0.0456(11) 0.0234(15) 0.0262(12) -0.0069(12)
C5 0.0678(13) 0.0986(18) 0.0523(12) 0.0206(13) 0.0291(11) 0.0085(12)
C6 0.0561(11) 0.0851(15) 0.0489(11) 0.0012(10) 0.0192(9) -0.0021(10)
C7 0.0580(11) 0.0679(14) 0.0431(10) -0.0073(10) 0.0195(9) -0.0039(10)
C8 0.0571(11) 0.0649(12) 0.0426(10) -0.0054(10) 0.0192(8) -0.0049(9)
C9 0.0565(10) 0.0556(11) 0.0467(10) -0.0007(9) 0.0152(8) 0.0010(9)
C10 0.0738(14) 0.0787(15) 0.0522(12) -0.0106(12) 0.0198(10) -0.0122(11)
C11 0.0697(13) 0.0839(16) 0.0685(14) -0.0171(12) 0.0234(11) -0.0067(12)
C12 0.0758(15) 0.102(2) 0.0831(17) -0.0268(14) 0.0212(13) -0.0220(15)

loop_
_atom_site_type_symbol
_atom_site_label
_atom_site_fract_x
_atom_site_fract_y
_atom_site_fract_z
_atom_site_U_iso_or_equiv
_atom_site_thermal_displace_type
_atom_site_calc_flag
_atom_site_refinement_flags
_atom_site_occupancy
O O1 0.47742(12) 0.3771(4) 0.42354(7) 0.0780(6) Uani . . 1.000
N N1 0.53042(16) 0.2794(5) 0.31712(8) 0.0739(7) Uani . . 1.000
N N2 0.61215(13) 0.6771(4) 0.46619(8) 0.0572(6) Uani . . 1.000
N N3 0.70384(12) 0.8122(4) 0.46023(7) 0.0550(5) Uani . . 1.000
C C1 0.54130(15) 0.2216(5) 0.25657(8) 0.0537(6) Uani . . 1.000
C C2 0.46554(16) 0.0463(5) 0.21591(9) 0.0597(7) Uani . . 1.000
C C3 0.47980(19) -0.0121(6) 0.15595(10) 0.0751(9) Uani . . 1.000
C C4 0.5629(2) 0.0969(6) 0.13542(10) 0.0768(9) Uani . . 1.000
C C5 0.63565(18) 0.2686(6) 0.17511(10) 0.0704(8) Uani . . 1.000
C C6 0.62626(15) 0.3307(5) 0.23575(9) 0.0622(7) Uani . . 1.000
C C7 0.59948(16) 0.4699(5) 0.36058(9) 0.0551(7) Uani . . 1.000
C C8 0.55802(15) 0.5040(5) 0.41921(8) 0.0536(6) Uani . . 1.000
C C9 0.75244(15) 0.9750(4) 0.50608(9) 0.0524(6) Uani . . 1.000
C C10 0.71970(17) 1.0357(6) 0.56608(9) 0.0674(8) Uani . . 1.000
C C11 0.85192(17) 1.1136(6) 0.49869(11) 0.0728(8) Uani . . 1.000
C C12 0.3731(2) -0.0733(7) 0.23729(13) 0.0865(10) Uani . . 1.000
H H1 0.478(2) 0.222(6) 0.3270(12) 0.0887 Uiso . . 1.000
H H2 0.5864(16) 0.694(5) 0.4998(11) 0.0686 Uiso . . 1.000
H H3 0.43077 -0.13040 0.12853 0.0902 Uiso . . 1.000
H H4 0.56980 0.05417 0.09469 0.0922 Uiso . . 1.000
H H5 0.69216 0.34476 0.16126 0.0845 Uiso . . 1.000
H H6 0.67688 0.44581 0.26275 0.0747 Uiso . . 1.000
H H7A 0.6053(16) 0.673(5) 0.3444(10) 0.0661 Uiso . . 1.000
H H7B 0.6679(17) 0.383(5) 0.3735(10) 0.0661 Uiso . . 1.000
H H10A 0.65304 1.13419 0.55670 0.1011 Uiso . . 1.000
H H10B 0.76993 1.16536 0.59273 0.1011 Uiso . . 1.000
H H10C 0.71507 0.84643 0.58744 0.1011 Uiso . . 1.000
H H11A 0.86472 1.05450 0.45867 0.1092 Uiso . . 1.000
H H11B 0.90797 1.04383 0.53216 0.1092 Uiso . . 1.000
H H11C 0.84711 1.33164 0.50050 0.1092 Uiso . . 1.000
H H12A 0.39624 -0.20103 0.27369 0.1299 Uiso . . 1.000
H H12B 0.33007 -0.18975 0.20383 0.1299 Uiso . . 1.000
H H12C 0.33383 0.09441 0.24803 0.1299 Uiso . . 1.000

loop_
_atom_type_symbol
_atom_type_description
_atom_type_scat_dispersion_real
_atom_type_scat_dispersion_imag
_atom_type_scat_source
C C 0.0033 0.0016 'International Tables Vol C Tables 4.2.6.8 and 6.1.1.4'
H H 0.0000 0.0000 'International Tables Vol C Tables 4.2.6.8 and 6.1.1.4'
N N 0.0061 0.0033 'International Tables Vol C Tables 4.2.6.8 and 6.1.1.4'
O O 0.0106 0.0060 'International Tables Vol C Tables 4.2.6.8 and 6.1.1.4'

loop_
_geom_angle_atom_site_label_1
_geom_angle_atom_site_label_2
_geom_angle_atom_site_label_3
_geom_angle_site_symmetry_1
_geom_angle_site_symmetry_2
_geom_angle_site_symmetry_3
_geom_angle
_geom_angle_publ_flag
C1 N1 C7 . . . 123.25(19) no
N3 N2 C8 . . . 119.78(16) no
N2 N3 C9 . . . 117.48(16) no
C7 N1 H1 . . . 117.5(18) no
C1 N1 H1 . . . 118.7(18) no
N3 N2 H2 . . . 124.1(15) no
C8 N2 H2 . . . 116.2(15) no
N1 C1 C2 . . . 118.99(19) no
N1 C1 C6 . . . 121.23(19) no
C2 C1 C6 . . . 119.78(17) no
C3 C2 C12 . . . 121.8(2) no
C1 C2 C3 . . . 117.5(2) no
C1 C2 C12 . . . 120.72(19) no
C2 C3 C4 . . . 122.7(2) no
C3 C4 C5 . . . 119.4(2) no
C4 C5 C6 . . . 120.5(2) no
C1 C6 C5 . . . 120.14(19) no
N1 C7 C8 . . . 108.46(18) no
O1 C8 N2 . . . 121.29(17) no
O1 C8 C7 . . . 120.90(18) no
N2 C8 C7 . . . 117.81(18) no
N3 C9 C11 . . . 116.23(18) no
C10 C9 C11 . . . 117.65(18) no
N3 C9 C10 . . . 126.12(19) no
C2 C3 H3 . . . 119.00 no
C4 C3 H3 . . . 119.00 no
C3 C4 H4 . . . 120.00 no
C5 C4 H4 . . . 120.00 no
C4 C5 H5 . . . 120.00 no
C6 C5 H5 . . . 120.00 no
C1 C6 H6 . . . 120.00 no
C5 C6 H6 . . . 120.00 no
N1 C7 H7A . . . 113.1(13) no
N1 C7 H7B . . . 112.1(13) no
C8 C7 H7A . . . 106.9(13) no
C8 C7 H7B . . . 107.1(13) no
H7A C7 H7B . . . 108.8(19) no
C9 C10 H10A . . . 109.00 no
C9 C10 H10B . . . 109.00 no
C9 C10 H10C . . . 109.00 no
H10A C10 H10B . . . 109.00 no
H10A C10 H10C . . . 109.00 no
H10B C10 H10C . . . 109.00 no
C9 C11 H11A . . . 109.00 no
C9 C11 H11B . . . 109.00 no
C9 C11 H11C . . . 109.00 no
H11A C11 H11B . . . 109.00 no
H11A C11 H11C . . . 109.00 no
H11B C11 H11C . . . 109.00 no
C2 C12 H12A . . . 109.00 no
C2 C12 H12B . . . 109.00 no
C2 C12 H12C . . . 109.00 no
H12A C12 H12B . . . 109.00 no
H12A C12 H12C . . . 109.00 no
H12B C12 H12C . . . 109.00 no

loop_
_geom_bond_atom_site_label_1
_geom_bond_atom_site_label_2
_geom_bond_site_symmetry_1
_geom_bond_site_symmetry_2
_geom_bond_distance
_geom_bond_publ_flag
O1 C8 . . 1.225(3) no
N1 C1 . . 1.381(2) no
N1 C7 . . 1.423(3) no
N2 N3 . . 1.382(2) no
N2 C8 . . 1.339(3) no
N3 C9 . . 1.272(2) no
N1 H1 . . 0.81(3) no
N2 H2 . . 0.88(2) no
C1 C2 . . 1.402(3) no
C1 C6 . . 1.390(3) no
C2 C3 . . 1.384(3) no
C2 C12 . . 1.500(4) no
C3 C4 . . 1.365(4) no
C4 C5 . . 1.361(3) no
C5 C6 . . 1.380(3) no
C7 C8 . . 1.507(3) no
C9 C11 . . 1.491(3) no
C9 C10 . . 1.491(3) no
C3 H3 . . 0.9300 no
C4 H4 . . 0.9300 no
C5 H5 . . 0.9300 no
C6 H6 . . 0.9300 no
C7 H7A . . 0.97(2) no
C7 H7B . . 0.96(2) no
C10 H10A . . 0.9600 no
C10 H10B . . 0.9600 no
C10 H10C . . 0.9600 no
C11 H11A . . 0.9600 no
C11 H11B . . 0.9600 no
C11 H11C . . 0.9600 no
C12 H12A . . 0.9600 no
C12 H12B . . 0.9600 no
C12 H12C . . 0.9600 no

loop_
_geom_hbond_atom_site_label_D
_geom_hbond_atom_site_label_H
_geom_hbond_atom_site_label_A
_geom_hbond_site_symmetry_A
_geom_hbond_distance_DH
_geom_hbond_distance_HA
_geom_hbond_distance_DA
_geom_hbond_angle_DHA
_geom_hbond_publ_flag
N1 H1 O1 . 0.81(3) 2.21(3) 2.604(2) 110(2) yes
N2 H2 O1 3_666 0.88(2) 2.06(2) 2.920(2) 166(2) yes

loop_
_geom_torsion_atom_site_label_1
_geom_torsion_atom_site_label_2
_geom_torsion_atom_site_label_3
_geom_torsion_atom_site_label_4
_geom_torsion_site_symmetry_1
_geom_torsion_site_symmetry_2
_geom_torsion_site_symmetry_3
_geom_torsion_site_symmetry_4
_geom_torsion
_geom_torsion_publ_flag
C7 N1 C1 C2 . . . . -176.0(2) no
C7 N1 C1 C6 . . . . 4.8(3) no
C1 N1 C7 C8 . . . . 174.7(2) no
C8 N2 N3 C9 . . . . 179.89(19) no
N3 N2 C8 O1 . . . . 178.75(19) no
N3 N2 C8 C7 . . . . -1.3(3) no
N2 N3 C9 C10 . . . . -0.2(3) no
N2 N3 C9 C11 . . . . 179.05(18) no
N1 C1 C2 C3 . . . . -178.8(2) no
N1 C1 C2 C12 . . . . 0.9(3) no
C6 C1 C2 C3 . . . . 0.4(3) no
C6 C1 C2 C12 . . . . -179.9(2) no
N1 C1 C6 C5 . . . . 179.7(2) no
C2 C1 C6 C5 . . . . 0.5(3) no
C1 C2 C3 C4 . . . . -0.9(4) no
C12 C2 C3 C4 . . . . 179.4(2) no
C2 C3 C4 C5 . . . . 0.4(4) no
C3 C4 C5 C6 . . . . 0.5(4) no
C4 C5 C6 C1 . . . . -0.9(4) no
N1 C7 C8 O1 . . . . 0.2(3) no
N1 C7 C8 N2 . . . . -179.80(19) no

loop_
_cod_related_entry_id
_cod_related_entry_database
_cod_related_entry_code
1 ChemSpider 838447
